data_4340409
loop_
_publ_author_name
'Minimol, M. P.'
'Vidyasagar, K.'

_publ_section_title
;
 Syntheses and structural characterization of new mixed-valent tellurium
 oxides, a4[te5(6+)te(3)4+]o23 (a=rb and k).
;
_journal_issue 25
_journal_name_full 'Inorganic chemistry'
_journal_page_first 9369
_journal_page_last 9373
_journal_paper_doi 10.1021/ic0515599
_journal_volume 44
_journal_year 2005
_chemical_formula_sum 'O23 Rb4 Te8'
_chemical_formula_weight 1730.68
_chemical_name_systematic
; 
 ? 
;
_space_group_IT_number 33
_symmetry_cell_setting orthorhombic
_symmetry_space_group_name_Hall 'P 2c -2n'
_symmetry_space_group_name_H-M 'P n a 21'
_atom_sites_solution_hydrogens geom
_atom_sites_solution_primary direct
_atom_sites_solution_secondary difmap
_audit_creation_method SHELXL-97
_cell_angle_alpha 90.00
_cell_angle_beta 90.00
_cell_angle_gamma 90.00
_cell_formula_units_Z 4
_cell_length_a 19.793(4)
_cell_length_b 14.664(4)
_cell_length_c 7.292(4)
_cell_measurement_reflns_used 29
_cell_measurement_temperature 293(2)
_cell_measurement_theta_max 37.24
_cell_measurement_theta_min 3.29
_cell_volume 2116.5(14)
_computing_cell_refinement 'STOE STAD14'
_computing_data_collection 'STOE STAD14'
_computing_data_reduction CADSHEL
_computing_molecular_graphics 'ORTEP92, ATOMS'
_computing_publication_material 'SHELXL-97 (SHELDRICK, 1990'
_computing_structure_refinement 'SHELXL-97 (Sheldrick, 1997)'
_computing_structure_solution 'SHELXS-97 (Sheldrick, 1990)'
_diffrn_ambient_temperature 293(2)
_diffrn_measured_fraction_theta_full 0.636
_diffrn_measured_fraction_theta_max 0.636
_diffrn_measurement_device_type 2theta-omega
_diffrn_radiation_monochromator graphite
_diffrn_radiation_source 'fine-focus sealed tube'
_diffrn_radiation_type MoK\a
_diffrn_radiation_wavelength 0.71069
_diffrn_reflns_av_R_equivalents 0.0492
_diffrn_reflns_av_sigmaI/netI 0.0567
_diffrn_reflns_limit_h_max 29
_diffrn_reflns_limit_h_min -28
_diffrn_reflns_limit_k_max 19
_diffrn_reflns_limit_k_min -22
_diffrn_reflns_limit_l_max 11
_diffrn_reflns_limit_l_min -9
_diffrn_reflns_number 18972
_diffrn_reflns_theta_full 37.24
_diffrn_reflns_theta_max 37.24
_diffrn_reflns_theta_min 3.29
_diffrn_standards_decay_% 0
_exptl_absorpt_coefficient_mu 20.114
_exptl_absorpt_correction_T_max 29
_exptl_absorpt_correction_T_min -28
_exptl_absorpt_correction_type empirical
_exptl_crystal_colour brown
_exptl_crystal_density_diffrn 5.431
_exptl_crystal_density_method 'not measured'
_exptl_crystal_description block
_exptl_crystal_F_000 2992
_exptl_crystal_size_max 0.075
_exptl_crystal_size_mid 0.05
_exptl_crystal_size_min 0.075
_refine_diff_density_max 2.720
_refine_diff_density_min -3.497
_refine_diff_density_rms 0.391
_refine_ls_abs_structure_details 'Flack H D (1983), Acta Cryst. A39, 876-881'
_refine_ls_abs_structure_Flack 0.43(6)
_refine_ls_extinction_coef 0.00185(4)
_refine_ls_extinction_expression Fc^*^=kFc[1+0.001xFc^2^\l^3^/sin(2\q)]^-1/4^
_refine_ls_extinction_method SHELXL
_refine_ls_goodness_of_fit_ref 0.914
_refine_ls_hydrogen_treatment mixed
_refine_ls_matrix_type full
_refine_ls_number_parameters 222
_refine_ls_number_reflns 6095
_refine_ls_number_restraints 1
_refine_ls_restrained_S_all 0.914
_refine_ls_R_factor_all 0.0701
_refine_ls_R_factor_gt 0.0390
_refine_ls_shift/su_max 0.000
_refine_ls_shift/su_mean 0.000
_refine_ls_structure_factor_coef Fsqd
_refine_ls_weighting_details 'w=1/[\s^2^(Fo^2^)+(0.0312P)^2^+0.0000P] where P=(Fo^2^+2Fc^2^)/3'
_refine_ls_weighting_scheme calc
_refine_ls_wR_factor_gt 0.0737
_refine_ls_wR_factor_ref 0.0839
_reflns_number_gt 4067
_reflns_number_total 6095
_reflns_threshold_expression >2sigma(I)
_cod_data_source_file ic0515599si20050912_075512.cif
_cod_data_source_block Rb4Te8O23
_cod_depositor_comments
;
The following automatic conversions were performed:

'_refine_ls_weighting_scheme' value 'calc
w=1/[\s^2^(Fo^2^)+(0.0312P)^2^+0.0000P] where P=(Fo^2^+2Fc^2^)/3' was
changed to 'calc'. New tag '_refine_ls_weighting_details' was
created. The value of the new tag was set to
'w=1/[\s^2^(Fo^2^)+(0.0312P)^2^+0.0000P] where P=(Fo^2^+2Fc^2^)/3'.

Automatic conversion script
Id: cif_fix_values 3143 2015-03-26 13:38:13Z robertas 
;
_cod_original_sg_symbol_H-M Pna21
_cod_database_code 4340409

loop_
_symmetry_equiv_pos_as_xyz
'x, y, z'
'-x, -y, z+1/2'
'-x+1/2, y+1/2, z+1/2'
'x+1/2, -y+1/2, z'

loop_
_atom_site_label
_atom_site_type_symbol
_atom_site_fract_x
_atom_site_fract_y
_atom_site_fract_z
_atom_site_U_iso_or_equiv
_atom_site_adp_type
_atom_site_occupancy
_atom_site_calc_flag
Te1 Te 0.00053(9) 0.00000(18) 0.6295(3) 0.00941(11) Uani 1 d
Te2 Te 0.00038(9) 0.50005(18) 0.6295(3) 0.00953(11) Uani 1 d
Te3 Te 0.37743(2) 0.12843(3) 0.3795(3) 0.00953(11) Uani 1 d
Te4 Te 0.25637(7) 0.26057(10) 0.62854(7) 0.0093(3) Uani 1 d
Te5 Te 0.25630(8) 0.26122(10) 0.12787(10) 0.0109(3) Uani 1 d
Te6 Te 0.13630(2) 0.12108(3) 0.8766(3) 0.01270(12) Uani 1 d
Te7 Te 0.39065(2) 0.37290(3) 0.3753(3) 0.01141(12) Uani 1 d
Te8 Te 0.12946(2) 0.38216(3) 0.8794(3) 0.01208(11) Uani 1 d
Rb1 Rb 0.43755(4) 0.25430(6) 0.8784(6) 0.02309(19) Uani 1 d
Rb2 Rb 0.18713(4) 0.00600(5) 0.3785(5) 0.0252(2) Uani 1 d
Rb3 Rb 0.32255(4) 0.00475(5) 0.8784(5) 0.0279(2) Uani 1 d
Rb4 Rb 0.07090(4) 0.25057(6) 0.3780(7) 0.0280(2) Uani 1 d
O1 O 0.4694(6) 0.3802(9) 0.1921(17) 0.012(3) Uiso 1 d
O2 O 0.4693(2) 0.4745(3) 0.876(3) 0.0145(10) Uiso 1 d
O3 O 0.0858(7) 0.0494(10) 0.6794(18) 0.013(3) Uiso 1 d
O4 O 0.4644(7) 0.3825(10) 0.5631(18) 0.017(3) Uiso 1 d
O5 O 0.0892(7) 0.0470(11) 0.084(2) 0.019(3) Uani 1 d
O6 O 0.4449(6) 0.1058(9) 0.1944(16) 0.018(3) Uiso 1 d
O7 O 0.0742(6) 0.4254(8) 0.1528(16) 0.007(2) Uiso 1 d
O8 O 0.4910(2) 0.0432(3) 0.881(3) 0.0169(11) Uiso 1 d
O9 O 0.4380(5) 0.1021(8) 0.5714(15) 0.011(3) Uiso 1 d
O10 O 0.0755(8) 0.4236(10) 0.615(2) 0.029(4) Uiso 1 d
O11 O 0.3399(2) 0.0084(3) 0.383(2) 0.0145(13) Uani 1 d
O12 O 0.3093(5) 0.1546(8) 0.1947(15) 0.011(3) Uiso 1 d
O13 O 0.3166(6) 0.1553(8) 0.5715(16) 0.016(3) Uiso 1 d
O14 O 0.4171(2) 0.2487(3) 0.386(2) 0.0126(12) Uiso 1 d
O15 O 0.1811(6) 0.1896(7) 0.6321(18) 0.019(3) Uiso 1 d
O16 O 0.2372(3) 0.2949(4) 0.373(3) 0.0207(13) Uani 1 d
O17 O 0.3315(5) 0.3405(7) 0.6141(16) 0.011(2) Uiso 1 d
O18 O 0.2778(2) 0.2256(3) 0.880(3) 0.0183(11) Uiso 1 d
O19 O 0.2060(6) 0.3692(8) 0.6998(17) 0.023(3) Uiso 1 d
O20 O 0.1837(5) 0.1768(7) 0.1285(18) 0.016(2) Uiso 1 d
O21 O 0.3350(6) 0.3323(8) 0.1265(18) 0.018(3) Uiso 1 d
O22 O 0.1994(5) 0.3624(7) 0.0675(15) 0.010(2) Uiso 1 d
O23 O 0.0792(3) 0.2164(4) 0.873(3) 0.0295(19) Uani 1 d

loop_
_atom_site_aniso_label
_atom_site_aniso_U_11
_atom_site_aniso_U_22
_atom_site_aniso_U_33
_atom_site_aniso_U_23
_atom_site_aniso_U_13
_atom_site_aniso_U_12
Te1 0.0093(2) 0.0092(2) 0.0097(3) -0.00003(18) -0.00096(19) 0.00019(14)
Te2 0.0093(2) 0.0093(2) 0.0100(3) -0.00036(18) -0.00128(19) -0.00054(14)
Te3 0.0093(2) 0.0082(2) 0.0110(3) 0.0010(8) 0.0020(8) 0.00097(15)
Te4 0.0064(6) 0.0142(6) 0.0072(5) 0.0008(8) -0.0007(7) 0.0002(6)
Te5 0.0108(6) 0.0063(6) 0.0156(6) 0.0003(8) -0.0023(8) 0.0015(6)
Te6 0.0118(2) 0.0102(2) 0.0160(3) 0.0062(8) -0.0011(8) -0.00125(17)
Te7 0.0120(2) 0.0084(2) 0.0138(3) -0.0002(8) -0.0025(9) -0.00043(16)
Te8 0.0122(2) 0.0097(2) 0.0144(3) 0.0010(8) 0.0000(8) 0.00178(16)
Rb1 0.0184(4) 0.0248(4) 0.0261(5) -0.0057(13) 0.0006(14) 0.0002(3)
Rb2 0.0200(4) 0.0288(5) 0.0267(5) -0.0024(16) -0.0021(14) 0.0028(3)
Rb3 0.0241(4) 0.0321(5) 0.0274(6) -0.0021(17) -0.0028(16) 0.0071(3)
Rb4 0.0199(4) 0.0262(4) 0.0380(6) 0.0014(14) 0.0012(17) -0.0015(3)
O5 0.006(4) 0.022(5) 0.028(5) 0.009(3) -0.001(3) -0.004(3)
O11 0.014(2) 0.007(3) 0.022(4) 0.005(8) 0.007(7) 0.0010(18)
O16 0.029(3) 0.019(3) 0.015(3) -0.005(8) -0.007(8) 0.011(2)
O23 0.028(3) 0.018(3) 0.043(5) 0.003(9) 0.025(8) 0.006(3)

loop_
_atom_type_symbol
_atom_type_description
_atom_type_scat_dispersion_real
_atom_type_scat_dispersion_imag
_atom_type_scat_source
O O 0.0106 0.0060 'International Tables Vol C Tables 4.2.6.8 and 6.1.1.4'
Rb Rb -0.9393 2.9676 'International Tables Vol C Tables 4.2.6.8 and 6.1.1.4'
Te Te -0.5308 1.6751 'International Tables Vol C Tables 4.2.6.8 and 6.1.1.4'

loop_
_geom_angle_atom_site_label_1
_geom_angle_atom_site_label_2
_geom_angle_atom_site_label_3
_geom_angle
_geom_angle_site_symmetry_1
_geom_angle_site_symmetry_3
O3 Te1 O1 91.6(6) . 3_545
O3 Te1 O4 92.1(6) . 4_455
O1 Te1 O4 176.2(8) 3_545 4_455
O3 Te1 O5 177.7(9) . 2
O1 Te1 O5 89.9(6) 3_545 2
O4 Te1 O5 86.3(6) 4_455 2
O3 Te1 O2 91.9(5) . 4_455
O1 Te1 O2 93.2(4) 3_545 4_455
O4 Te1 O2 86.7(5) 4_455 4_455
O5 Te1 O2 86.4(5) 2 4_455
O3 Te1 O2 88.9(5) . 3_544
O1 Te1 O2 87.4(4) 3_545 3_544
O4 Te1 O2 92.7(4) 4_455 3_544
O5 Te1 O2 92.8(5) 2 3_544
O2 Te1 O2 179.0(4) 4_455 3_544
O3 Te1 Rb2 43.1(4) . .
O1 Te1 Rb2 81.2(4) 3_545 .
O4 Te1 Rb2 101.6(4) 4_455 .
O5 Te1 Rb2 138.9(4) 2 .
O2 Te1 Rb2 133.9(2) 4_455 .
O2 Te1 Rb2 47.0(2) 3_544 .
O3 Te1 Rb2 137.1(4) . 2
O1 Te1 Rb2 98.9(4) 3_545 2
O4 Te1 Rb2 78.3(4) 4_455 2
O5 Te1 Rb2 40.9(4) 2 2
O2 Te1 Rb2 46.4(2) 4_455 2
O2 Te1 Rb2 132.7(2) 3_544 2
Rb2 Te1 Rb2 179.68(11) . 2
O3 Te1 Rb1 81.5(4) . 4_455
O1 Te1 Rb1 140.7(4) 3_545 4_455
O4 Te1 Rb1 40.1(4) 4_455 4_455
O5 Te1 Rb1 96.2(5) 2 4_455
O2 Te1 Rb1 48.9(2) 4_455 4_455
O2 Te1 Rb1 130.7(2) 3_544 4_455
Rb2 Te1 Rb1 115.92(6) . 4_455
Rb2 Te1 Rb1 64.17(4) 2 4_455
O3 Te1 Rb1 98.8(4) . 3_544
O1 Te1 Rb1 39.5(4) 3_545 3_544
O4 Te1 Rb1 139.6(4) 4_455 3_544
O5 Te1 Rb1 83.5(4) 2 3_544
O2 Te1 Rb1 131.3(2) 4_455 3_544
O2 Te1 Rb1 49.1(2) 3_544 3_544
Rb2 Te1 Rb1 64.26(4) . 3_544
Rb2 Te1 Rb1 115.65(6) 2 3_544
Rb1 Te1 Rb1 179.64(8) 4_455 3_544
O3 Te1 Rb4 122.7(4) . 2
O1 Te1 Rb4 38.9(4) 3_545 2
O4 Te1 Rb4 137.9(4) 4_455 2
O5 Te1 Rb4 58.0(5) 2 2
O2 Te1 Rb4 70.83(18) 4_455 2
O2 Te1 Rb4 109.18(19) 3_544 2
Rb2 Te1 Rb4 119.73(6) . 2
Rb2 Te1 Rb4 60.36(4) 2 2
Rb1 Te1 Rb4 116.58(8) 4_455 2
Rb1 Te1 Rb4 63.43(7) 3_544 2
O3 Te1 Rb4 57.7(4) . .
O1 Te1 Rb4 141.3(4) 3_545 .
O4 Te1 Rb4 41.9(4) 4_455 .
O5 Te1 Rb4 121.6(5) 2 .
O2 Te1 Rb4 109.35(19) 4_455 .
O2 Te1 Rb4 70.63(18) 3_544 .
Rb2 Te1 Rb4 60.42(4) . .
Rb2 Te1 Rb4 119.49(6) 2 .
Rb1 Te1 Rb4 63.49(7) 4_455 .
Rb1 Te1 Rb4 116.50(8) 3_544 .
Rb4 Te1 Rb4 179.60(10) 2 .
O7 Te2 O10 178.0(8) 2_565 .
O7 Te2 O8 87.9(4) 2_565 3_554
O10 Te2 O8 94.2(5) . 3_554
O7 Te2 O8 91.7(4) 2_565 4_455
O10 Te2 O8 86.2(5) . 4_455
O8 Te2 O8 179.58(11) 3_554 4_455
O7 Te2 O6 87.2(5) 2_565 3
O10 Te2 O6 92.8(6) . 3
O8 Te2 O6 85.3(4) 3_554 3
O8 Te2 O6 94.8(4) 4_455 3
O7 Te2 O9 88.2(5) 2_565 4_455
O10 Te2 O9 91.7(6) . 4_455
O8 Te2 O9 95.8(4) 3_554 4_455
O8 Te2 O9 84.0(4) 4_455 4_455
O6 Te2 O9 175.2(6) 3 4_455
O7 Te2 Rb3 137.8(4) 2_565 3_554
O10 Te2 Rb3 43.7(5) . 3_554
O8 Te2 Rb3 58.73(15) 3_554 3_554
O8 Te2 Rb3 121.69(16) 4_455 3_554
O6 Te2 Rb3 66.8(3) 3 3_554
O9 Te2 Rb3 117.7(3) 4_455 3_554
O7 Te2 Rb3 42.0(4) 2_565 4_455
O10 Te2 Rb3 136.4(5) . 4_455
O8 Te2 Rb3 121.01(16) 3_554 4_455
O8 Te2 Rb3 58.58(15) 4_455 4_455
O6 Te2 Rb3 113.4(3) 3 4_455
O9 Te2 Rb3 62.1(3) 4_455 4_455
Rb3 Te2 Rb3 179.70(11) 3_554 4_455
O7 Te2 Rb4 36.7(4) 2_565 2_565
O10 Te2 Rb4 142.5(5) . 2_565
O8 Te2 Rb4 98.4(2) 3_554 2_565
O8 Te2 Rb4 81.4(2) 4_455 2_565
O6 Te2 Rb4 53.6(3) 3 2_565
O9 Te2 Rb4 121.6(3) 4_455 2_565
Rb3 Te2 Rb4 117.97(6) 3_554 2_565
Rb3 Te2 Rb4 62.12(5) 4_455 2_565
O7 Te2 Rb4 143.0(4) 2_565 .
O10 Te2 Rb4 37.8(5) . .
O8 Te2 Rb4 81.4(2) 3_554 .
O8 Te2 Rb4 98.9(2) 4_455 .
O6 Te2 Rb4 126.6(4) 3 .
O9 Te2 Rb4 58.2(3) 4_455 .
Rb3 Te2 Rb4 62.11(4) 3_554 .
Rb3 Te2 Rb4 117.79(6) 4_455 .
Rb4 Te2 Rb4 179.65(10) 2_565 .
O7 Te2 Rb1 104.0(4) 2_565 4_455
O10 Te2 Rb1 74.7(5) . 4_455
O8 Te2 Rb1 134.6(3) 3_554 4_455
O8 Te2 Rb1 45.4(2) 4_455 4_455
O6 Te2 Rb1 138.0(4) 3 4_455
O9 Te2 Rb1 42.4(3) 4_455 4_455
Rb3 Te2 Rb1 117.61(6) 3_554 4_455
Rb3 Te2 Rb1 62.45(4) 4_455 4_455
Rb4 Te2 Rb1 117.37(8) 2_565 4_455
Rb4 Te2 Rb1 62.72(7) . 4_455
O7 Te2 Rb1 75.9(4) 2_565 3_554
O10 Te2 Rb1 105.5(5) . 3_554
O8 Te2 Rb1 45.2(2) 3_554 3_554
O8 Te2 Rb1 134.8(3) 4_455 3_554
O6 Te2 Rb1 42.3(4) 3 3_554
O9 Te2 Rb1 137.3(3) 4_455 3_554
Rb3 Te2 Rb1 62.48(4) 3_554 3_554
Rb3 Te2 Rb1 117.46(6) 4_455 3_554
Rb4 Te2 Rb1 62.69(7) 2_565 3_554
Rb4 Te2 Rb1 117.22(8) . 3_554
Rb1 Te2 Rb1 179.71(9) 4_455 3_554
O9 Te3 O13 84.1(5) . .
O9 Te3 O11 92.7(6) . .
O13 Te3 O11 86.2(6) . .
O9 Te3 O6 92.5(3) . .
O13 Te3 O6 175.5(5) . .
O11 Te3 O6 96.9(5) . .
O9 Te3 O14 84.8(5) . .
O13 Te3 O14 92.8(6) . .
O11 Te3 O14 177.4(8) . .
O6 Te3 O14 83.9(5) . .
O9 Te3 O12 175.6(5) . .
O13 Te3 O12 91.8(3) . .
O11 Te3 O12 85.6(5) . .
O6 Te3 O12 91.7(5) . .
O14 Te3 O12 96.9(5) . .
O9 Te3 Rb2 119.2(3) . .
O13 Te3 Rb2 61.0(4) . .
O11 Te3 Rb2 41.66(15) . .
O6 Te3 Rb2 123.4(4) . .
O14 Te3 Rb2 139.47(14) . .
O12 Te3 Rb2 57.2(3) . .
O9 Te3 Rb3 55.5(3) . .
O13 Te3 Rb3 44.3(4) . .
O11 Te3 Rb3 59.3(5) . .
O6 Te3 Rb3 135.2(4) . .
O14 Te3 Rb3 118.4(5) . .
O12 Te3 Rb3 120.3(3) . .
Rb2 Te3 Rb3 65.36(5) . .
O9 Te3 Rb4 60.7(3) . 4
O13 Te3 Rb4 119.5(4) . 4
O11 Te3 Rb4 137.72(15) . 4
O6 Te3 Rb4 56.1(4) . 4
O14 Te3 Rb4 41.16(14) . 4
O12 Te3 Rb4 123.0(3) . 4
Rb2 Te3 Rb4 179.33(5) . 4
Rb3 Te3 Rb4 114.69(8) . 4
O9 Te3 Rb3 136.0(4) . 1_554
O13 Te3 Rb3 124.6(3) . 1_554
O11 Te3 Rb3 61.1(5) . 1_554
O6 Te3 Rb3 59.9(3) . 1_554
O14 Te3 Rb3 121.3(5) . 1_554
O12 Te3 Rb3 46.1(3) . 1_554
Rb2 Te3 Rb3 65.25(5) . 1_554
Rb3 Te3 Rb3 119.79(4) . 1_554
Rb4 Te3 Rb3 114.32(9) 4 1_554
O9 Te3 Rb1 43.5(4) . .
O13 Te3 Rb1 56.8(3) . .
O11 Te3 Rb1 119.8(6) . .
O6 Te3 Rb1 118.7(3) . .
O14 Te3 Rb1 57.8(5) . .
O12 Te3 Rb1 134.6(3) . .
Rb2 Te3 Rb1 116.18(8) . .
Rb3 Te3 Rb1 61.27(6) . .
Rb4 Te3 Rb1 64.25(7) 4 .
Rb3 Te3 Rb1 178.57(4) 1_554 .
O9 Te3 Rb1 123.3(3) . 1_554
O13 Te3 Rb1 136.3(4) . 1_554
O11 Te3 Rb1 121.3(6) . 1_554
O6 Te3 Rb1 44.0(4) . 1_554
O14 Te3 Rb1 60.9(5) . 1_554
O12 Te3 Rb1 60.9(3) . 1_554
Rb2 Te3 Rb1 115.89(8) . 1_554
Rb3 Te3 Rb1 178.72(4) . 1_554
Rb4 Te3 Rb1 64.06(7) 4 1_554
Rb3 Te3 Rb1 61.05(6) 1_554 1_554
Rb1 Te3 Rb1 117.88(4) . 1_554
O15 Te4 O17 175.9(5) . .
O15 Te4 O19 92.6(5) . .
O17 Te4 O19 84.9(5) . .
O15 Te4 O18 90.8(4) . .
O17 Te4 O18 92.5(4) . .
O19 Te4 O18 94.3(5) . .
O15 Te4 O16 90.1(4) . .
O17 Te4 O16 86.6(4) . .
O19 Te4 O16 86.8(4) . .
O18 Te4 O16 178.5(3) . .
O15 Te4 O13 92.9(5) . .
O17 Te4 O13 89.9(5) . .
O19 Te4 O13 173.5(5) . .
O18 Te4 O13 82.1(4) . .
O16 Te4 O13 96.7(4) . .
O15 Te4 Rb1 135.3(4) . .
O17 Te4 Rb1 48.7(3) . .
O19 Te4 Rb1 110.7(4) . .
O18 Te4 Rb1 51.30(18) . .
O16 Te4 Rb1 127.4(2) . .
O13 Te4 Rb1 62.9(3) . .
O15 Te4 Rb4 41.6(4) . .
O17 Te4 Rb4 134.4(3) . .
O19 Te4 Rb4 72.0(4) . .
O18 Te4 Rb4 127.12(18) . .
O16 Te4 Rb4 54.17(19) . .
O13 Te4 Rb4 114.5(3) . .
Rb1 Te4 Rb4 176.61(5) . .
O15 Te4 Rb2 134.8(4) . 3
O17 Te4 Rb2 44.2(3) . 3
O19 Te4 Rb2 47.0(4) . 3
O18 Te4 Rb2 76.0(2) . 3
O16 Te4 Rb2 104.1(2) . 3
O13 Te4 Rb2 126.6(3) . 3
Rb1 Te4 Rb2 65.44(4) . 3
Rb4 Te4 Rb2 117.62(4) . 3
O15 Te4 Rb3 100.6(4) . 3_554
O17 Te4 Rb3 75.4(3) . 3_554
O19 Te4 Rb3 41.3(4) . 3_554
O18 Te4 Rb3 134.0(2) . 3_554
O16 Te4 Rb3 46.9(2) . 3_554
O13 Te4 Rb3 140.5(4) . 3_554
Rb1 Te4 Rb3 122.24(4) . 3_554
Rb4 Te4 Rb3 61.13(4) . 3_554
Rb2 Te4 Rb3 64.34(5) 3 3_554
O21 Te5 O16 91.5(4) . .
O21 Te5 O20 173.0(5) . .
O16 Te5 O20 91.0(4) . .
O21 Te5 O22 93.3(5) . .
O16 Te5 O22 84.1(4) . .
O20 Te5 O22 93.4(4) . .
O21 Te5 O18 87.8(4) . 1_554
O16 Te5 O18 178.6(3) . 1_554
O20 Te5 O18 89.6(4) . 1_554
O22 Te5 O18 97.2(4) . 1_554
O21 Te5 O12 90.0(5) . .
O16 Te5 O12 94.6(4) . .
O20 Te5 O12 83.3(5) . .
O22 Te5 O12 176.5(4) . .
O18 Te5 O12 84.1(4) 1_554 .
O21 Te5 Rb1 43.2(4) . 1_554
O16 Te5 Rb1 127.71(19) . 1_554
O20 Te5 Rb1 131.3(4) . 1_554
O22 Te5 Rb1 116.1(3) . 1_554
O18 Te5 Rb1 51.16(19) 1_554 1_554
O12 Te5 Rb1 67.2(3) . 1_554
O21 Te5 Rb4 140.1(4) . .
O16 Te5 Rb4 53.92(19) . .
O20 Te5 Rb4 45.3(4) . .
O22 Te5 Rb4 66.7(3) . .
O18 Te5 Rb4 127.14(19) 1_554 .
O12 Te5 Rb4 109.9(3) . .
Rb1 Te5 Rb4 176.34(4) 1_554 .
O21 Te5 Rb2 45.3(4) . 3_554
O16 Te5 Rb2 103.9(2) . 3_554
O20 Te5 Rb2 139.9(4) . 3_554
O22 Te5 Rb2 52.5(3) . 3_554
O18 Te5 Rb2 76.5(2) 1_554 3_554
O12 Te5 Rb2 130.9(3) . 3_554
Rb1 Te5 Rb2 65.53(4) 1_554 3_554
Rb4 Te5 Rb2 117.79(4) . 3_554
O21 Te5 Rb3 80.9(4) . 3_554
O16 Te5 Rb3 46.4(2) . 3_554
O20 Te5 Rb3 105.4(3) . 3_554
O22 Te5 Rb3 40.6(3) . 3_554
O18 Te5 Rb3 134.6(3) 1_554 3_554
O12 Te5 Rb3 139.1(3) . 3_554
Rb1 Te5 Rb3 122.42(4) 1_554 3_554
Rb4 Te5 Rb3 61.21(4) . 3_554
Rb2 Te5 Rb3 64.47(5) 3_554 3_554
O23 Te6 O3 94.7(7) . .
O23 Te6 O5 97.8(6) . 1_556
O3 Te6 O5 91.3(2) . 1_556
O23 Te6 O20 89.5(7) . 1_556
O3 Te6 O20 168.4(5) . 1_556
O5 Te6 O20 77.4(5) 1_556 1_556
O23 Te6 O15 83.5(6) . .
O3 Te6 O15 82.1(5) . .
O5 Te6 O15 173.4(5) 1_556 .
O20 Te6 O15 109.1(2) 1_556 .
O23 Te6 Rb3 153.78(19) . .
O3 Te6 Rb3 103.3(4) . .
O5 Te6 Rb3 100.7(4) 1_556 .
O20 Te6 Rb3 76.6(3) 1_556 .
O15 Te6 Rb3 80.3(3) . .
O23 Te6 Rb2 117.2(7) . .
O3 Te6 Rb2 44.7(4) . .
O5 Te6 Rb2 122.3(4) 1_556 .
O20 Te6 Rb2 140.9(3) 1_556 .
O15 Te6 Rb2 52.0(3) . .
Rb3 Te6 Rb2 67.06(5) . .
O23 Te6 Rb2 118.8(7) . 1_556
O3 Te6 Rb2 122.0(4) . 1_556
O5 Te6 Rb2 42.0(4) 1_556 1_556
O20 Te6 Rb2 47.0(3) 1_556 1_556
O15 Te6 Rb2 142.3(3) . 1_556
Rb3 Te6 Rb2 66.84(5) . 1_556
Rb2 Te6 Rb2 123.36(4) . 1_556
O23 Te6 Rb4 57.0(7) . .
O3 Te6 Rb4 59.0(4) . .
O5 Te6 Rb4 135.2(4) 1_556 .
O20 Te6 Rb4 131.6(3) 1_556 .
O15 Te6 Rb4 41.0(3) . .
Rb3 Te6 Rb4 117.47(8) . .
Rb2 Te6 Rb4 60.67(7) . .
Rb2 Te6 Rb4 175.58(6) 1_556 .
O23 Te6 Rb4 58.8(7) . 1_556
O3 Te6 Rb4 132.5(4) . 1_556
O5 Te6 Rb4 58.7(4) 1_556 1_556
O20 Te6 Rb4 42.6(3) 1_556 1_556
O15 Te6 Rb4 126.7(3) . 1_556
Rb3 Te6 Rb4 117.00(8) . 1_556
Rb2 Te6 Rb4 175.86(6) . 1_556
Rb2 Te6 Rb4 60.35(7) 1_556 1_556
Rb4 Te6 Rb4 115.55(4) . 1_556
O23 Te6 Rb1 26.15(19) . 4_455
O3 Te6 Rb1 77.0(4) . 4_455
O5 Te6 Rb1 79.1(4) 1_556 4_455
O20 Te6 Rb1 103.1(3) 1_556 4_455
O15 Te6 Rb1 100.0(3) . 4_455
Rb3 Te6 Rb1 179.63(11) . 4_455
Rb2 Te6 Rb1 113.31(8) . 4_455
Rb2 Te6 Rb1 112.85(8) 1_556 4_455
Rb4 Te6 Rb1 62.84(6) . 4_455
Rb4 Te6 Rb1 62.64(6) 1_556 4_455
O14 Te7 O4 80.6(6) . .
O14 Te7 O1 82.4(5) . .
O4 Te7 O1 83.6(2) . .
O14 Te7 O17 84.5(5) . .
O4 Te7 O17 81.9(5) . .
O1 Te7 O17 161.8(4) . .
O14 Te7 O21 85.0(5) . .
O4 Te7 O21 160.7(5) . .
O1 Te7 O21 81.8(5) . .
O17 Te7 O21 109.57(19) . .
O14 Te7 Rb4 47.08(15) . 4
O4 Te7 Rb4 51.6(4) . 4
O1 Te7 Rb4 49.5(4) . 4
O17 Te7 Rb4 112.4(3) . 4
O21 Te7 Rb4 109.1(3) . 4
O14 Te7 Rb1 64.6(5) . 1_554
O4 Te7 Rb1 117.7(4) . 1_554
O1 Te7 Rb1 44.0(4) . 1_554
O17 Te7 Rb1 137.8(3) . 1_554
O21 Te7 Rb1 43.6(3) . 1_554
Rb4 Te7 Rb1 67.22(7) 4 1_554
O14 Te7 Rb1 60.0(5) . .
O4 Te7 Rb1 42.8(4) . .
O1 Te7 Rb1 115.1(3) . .
O17 Te7 Rb1 46.8(3) . .
O21 Te7 Rb1 136.3(3) . .
Rb4 Te7 Rb1 66.92(7) 4 .
Rb1 Te7 Rb1 123.20(4) 1_554 .
O11 Te8 O22 84.9(5) 3 1_556
O11 Te8 O19 82.2(5) 3 .
O22 Te8 O19 84.8(3) 1_556 .
O11 Te8 O10 84.6(6) 3 .
O22 Te8 O10 162.6(5) 1_556 .
O19 Te8 O10 80.1(5) . .
O11 Te8 O7 82.9(5) 3 1_556
O22 Te8 O7 77.1(4) 1_556 1_556
O19 Te8 O7 157.5(4) . 1_556
O10 Te8 O7 115.1(2) . 1_556
O11 Te8 Rb2 45.30(15) 3 3
O22 Te8 Rb2 55.9(3) 1_556 3
O19 Te8 Rb2 50.8(3) . 3
O10 Te8 Rb2 107.3(4) . 3
O7 Te8 Rb2 107.2(3) 1_556 3
O11 Te8 Rb3 60.4(5) 3 3
O22 Te8 Rb3 45.2(3) 1_556 3
O19 Te8 Rb3 115.9(3) . 3
O10 Te8 Rb3 136.7(4) . 3
O7 Te8 Rb3 41.6(3) 1_556 3
Rb2 Te8 Rb3 66.72(5) 3 3
O11 Te8 Rb3 62.2(5) 3 3_554
O22 Te8 Rb3 120.8(3) 1_556 3_554
O19 Te8 Rb3 45.6(4) . 3_554
O10 Te8 Rb3 41.8(4) . 3_554
O7 Te8 Rb3 136.7(3) 1_556 3_554
Rb2 Te8 Rb3 66.61(5) 3 3_554
Rb3 Te8 Rb3 121.71(4) 3 3_554
O11 Te8 Rb4 120.0(5) 3 1_556
O22 Te8 Rb4 62.1(3) 1_556 1_556
O19 Te8 Rb4 135.6(4) . 1_556
O10 Te8 Rb4 135.3(4) . 1_556
O7 Te8 Rb4 43.8(3) 1_556 1_556
Rb2 Te8 Rb4 116.47(8) 3 1_556
Rb3 Te8 Rb4 60.93(7) 3 1_556
Rb3 Te8 Rb4 176.90(6) 3_554 1_556
O11 Te8 Rb1 135.91(15) 3 4_455
O22 Te8 Rb1 123.6(3) 1_556 4_455
O19 Te8 Rb1 128.4(3) . 4_455
O10 Te8 Rb1 73.1(4) . 4_455
O7 Te8 Rb1 73.5(3) 1_556 4_455
Rb2 Te8 Rb1 178.78(3) 3 4_455
Rb3 Te8 Rb1 113.83(8) 3 4_455
Rb3 Te8 Rb1 113.57(8) 3_554 4_455
Rb4 Te8 Rb1 63.34(6) 1_556 4_455
O11 Te8 Rb4 121.6(5) 3 .
O22 Te8 Rb4 135.8(3) 1_556 .
O19 Te8 Rb4 66.8(3) . .
O10 Te8 Rb4 43.5(4) . .
O7 Te8 Rb4 135.6(3) 1_556 .
Rb2 Te8 Rb4 116.17(8) 3 .
Rb3 Te8 Rb4 177.10(5) 3 .
Rb3 Te8 Rb4 60.69(7) 3_554 .
Rb4 Te8 Rb4 116.62(4) 1_556 .
Rb1 Te8 Rb4 63.27(6) 4_455 .
O23 Rb1 O21 129.1(4) 4 1_556
O23 Rb1 O1 73.2(4) 4 1_556
O21 Rb1 O1 55.9(3) 1_556 1_556
O23 Rb1 O4 73.8(4) 4 .
O21 Rb1 O4 110.3(4) 1_556 .
O1 Rb1 O4 99.23(14) 1_556 .
O23 Rb1 O17 126.5(4) 4 .
O21 Rb1 O17 76.04(14) 1_556 .
O1 Rb1 O17 111.3(3) 1_556 .
O4 Rb1 O17 52.8(3) . .
O23 Rb1 O9 95.4(4) 4 .
O21 Rb1 O9 135.2(3) 1_556 .
O1 Rb1 O9 166.4(3) 1_556 .
O4 Rb1 O9 84.3(4) . .
O17 Rb1 O9 81.4(3) . .
O23 Rb1 O6 94.0(4) 4 1_556
O21 Rb1 O6 81.5(3) 1_556 1_556
O1 Rb1 O6 81.9(4) 1_556 1_556
O4 Rb1 O6 166.6(3) . 1_556
O17 Rb1 O6 139.3(3) . 1_556
O9 Rb1 O6 91.69(14) . 1_556
O23 Rb1 O18 178.7(3) 4 .
O21 Rb1 O18 50.7(4) 1_556 .
O1 Rb1 O18 106.6(4) 1_556 .
O4 Rb1 O18 105.1(4) . .
O17 Rb1 O18 52.3(4) . .
O9 Rb1 O18 85.0(3) . .
O6 Rb1 O18 87.2(4) 1_556 .
O23 Rb1 O8 79.84(14) 4 .
O21 Rb1 O8 125.9(4) 1_556 .
O1 Rb1 O8 120.6(4) 1_556 .
O4 Rb1 O8 122.4(4) . .
O17 Rb1 O8 127.2(3) . .
O9 Rb1 O8 48.3(4) . .
O6 Rb1 O8 48.1(4) 1_556 .
O18 Rb1 O8 101.29(12) . .
O23 Rb1 O2 70.29(14) 4 .
O21 Rb1 O2 75.7(3) 1_556 .
O1 Rb1 O2 50.3(4) 1_556 .
O4 Rb1 O2 49.6(4) . .
O17 Rb1 O2 74.2(3) . .
O9 Rb1 O2 133.6(4) . .
O6 Rb1 O2 131.9(4) 1_556 .
O18 Rb1 O2 108.58(12) . .
O8 Rb1 O2 150.12(12) . .
O23 Rb1 O13 135.4(5) 4 .
O21 Rb1 O13 94.6(3) 1_556 .
O1 Rb1 O13 149.8(3) 1_556 .
O4 Rb1 O13 83.9(3) . .
O17 Rb1 O13 47.8(3) . .
O9 Rb1 O13 43.4(3) . .
O6 Rb1 O13 101.9(3) 1_556 .
O18 Rb1 O13 44.5(4) . .
O8 Rb1 O13 80.5(3) . .
O2 Rb1 O13 121.5(3) . .
O23 Rb1 O14 95.7(5) 4 .
O21 Rb1 O14 122.8(3) 1_556 .
O1 Rb1 O14 142.5(3) 1_556 .
O4 Rb1 O14 43.7(3) . .
O17 Rb1 O14 47.1(2) . .
O9 Rb1 O14 44.0(2) . .
O6 Rb1 O14 135.3(2) 1_556 .
O18 Rb1 O14 83.7(4) . .
O8 Rb1 O14 91.1(3) . .
O2 Rb1 O14 92.3(3) . .
O13 Rb1 O14 45.2(2) . .
O5 Rb2 O11 131.4(5) . .
O5 Rb2 O3 92.87(14) . .
O11 Rb2 O3 130.4(5) . .
O5 Rb2 O20 52.7(4) . .
O11 Rb2 O20 91.1(3) . .
O3 Rb2 O20 104.0(3) . .
O5 Rb2 O17 68.4(4) . 3_544
O11 Rb2 O17 97.7(3) . 3_544
O3 Rb2 O17 122.0(3) . 3_544
O20 Rb2 O17 105.2(3) . 3_544
O5 Rb2 O2 51.6(4) . 3_544
O11 Rb2 O2 172.15(13) . 3_544
O3 Rb2 O2 51.8(4) . 3_544
O20 Rb2 O2 95.5(3) . 3_544
O17 Rb2 O2 76.4(3) 3_544 3_544
O5 Rb2 O21 119.4(4) . 3_545
O11 Rb2 O21 98.1(3) . 3_545
O3 Rb2 O21 70.3(4) . 3_545
O20 Rb2 O21 170.7(3) . 3_545
O17 Rb2 O21 73.13(17) 3_544 3_545
O2 Rb2 O21 75.3(3) 3_544 3_545
O5 Rb2 O19 105.4(4) . 3_544
O11 Rb2 O19 49.4(3) . 3_544
O3 Rb2 O19 149.6(4) . 3_544
O20 Rb2 O19 106.4(3) . 3_544
O17 Rb2 O19 48.5(3) 3_544 3_544
O2 Rb2 O19 124.1(3) 3_544 3_544
O21 Rb2 O19 79.6(3) 3_545 3_544
O5 Rb2 O15 102.7(4) . .
O11 Rb2 O15 91.2(3) . .
O3 Rb2 O15 52.8(4) . .
O20 Rb2 O15 70.49(15) . .
O17 Rb2 O15 170.3(3) 3_544 .
O2 Rb2 O15 95.1(3) 3_544 .
O21 Rb2 O15 109.6(3) 3_545 .
O19 Rb2 O15 140.6(3) 3_544 .
O5 Rb2 O22 149.4(4) . 3_545
O11 Rb2 O22 48.4(3) . 3_545
O3 Rb2 O22 105.9(3) . 3_545
O20 Rb2 O22 139.4(3) . 3_545
O17 Rb2 O22 81.1(3) 3_544 3_545
O2 Rb2 O22 124.6(3) 3_544 3_545
O21 Rb2 O22 49.8(3) 3_545 3_545
O19 Rb2 O22 48.20(14) 3_544 3_545
O15 Rb2 O22 107.9(3) . 3_545
O5 Rb2 O12 92.7(3) . .
O11 Rb2 O12 46.4(3) . .
O3 Rb2 O12 126.8(3) . .
O20 Rb2 O12 44.8(3) . .
O17 Rb2 O12 109.1(3) 3_544 .
O2 Rb2 O12 140.3(3) 3_544 .
O21 Rb2 O12 144.4(3) 3_545 .
O19 Rb2 O12 77.2(3) 3_544 .
O15 Rb2 O12 74.4(3) . .
O22 Rb2 O12 94.9(3) 3_545 .
O5 Rb2 Te8 132.7(3) . 3_544
O11 Rb2 Te8 27.24(9) . 3_544
O3 Rb2 Te8 133.0(3) . 3_544
O20 Rb2 Te8 112.5(2) . 3_544
O17 Rb2 Te8 76.1(2) 3_544 3_544
O2 Rb2 Te8 144.93(10) 3_544 3_544
O21 Rb2 Te8 76.2(2) 3_545 3_544
O19 Rb2 Te8 29.2(2) 3_544 3_544
O15 Rb2 Te8 113.6(2) . 3_544
O22 Rb2 Te8 28.91(18) 3_545 3_544
O12 Rb2 Te8 70.32(18) . 3_544
O7 Rb3 O10 71.31(17) 3_545 3_545
O7 Rb3 O22 53.8(3) 3_545 3_545
O10 Rb3 O22 104.7(4) 3_545 3_545
O7 Rb3 O19 107.5(3) 3_545 3_545
O10 Rb3 O19 54.6(4) 3_545 3_545
O22 Rb3 O19 95.41(16) 3_545 3_545
O7 Rb3 O13 84.4(3) 3_545 .
O10 Rb3 O13 137.3(4) 3_545 .
O22 Rb3 O13 87.0(3) 3_545 .
O19 Rb3 O13 166.7(3) 3_545 .
O7 Rb3 O12 138.6(3) 3_545 1_556
O10 Rb3 O12 84.9(4) 3_545 1_556
O22 Rb3 O12 167.2(3) 3_545 1_556
O19 Rb3 O12 83.2(3) 3_545 1_556
O13 Rb3 O12 91.60(14) . 1_556
O7 Rb3 O16 82.6(3) 3_545 3_545
O10 Rb3 O16 82.7(4) 3_545 3_545
O22 Rb3 O16 46.8(4) 3_545 3_545
O19 Rb3 O16 49.5(4) 3_545 3_545
O13 Rb3 O16 129.3(4) . 3_545
O12 Rb3 O16 128.4(4) 1_556 3_545
O7 Rb3 O18 125.5(4) 3_545 .
O10 Rb3 O18 125.2(4) 3_545 .
O22 Rb3 O18 127.8(4) 3_545 .
O19 Rb3 O18 124.3(4) 3_545 .
O13 Rb3 O18 46.8(4) . .
O12 Rb3 O18 46.6(4) 1_556 .
O16 Rb3 O18 143.67(13) 3_545 .
O7 Rb3 O8 50.8(3) 3_545 .
O10 Rb3 O8 51.8(4) 3_545 .
O22 Rb3 O8 104.6(3) 3_545 .
O19 Rb3 O8 106.3(4) 3_545 .
O13 Rb3 O8 85.6(3) . .
O12 Rb3 O8 87.9(3) 1_556 .
O16 Rb3 O8 120.61(13) 3_545 .
O18 Rb3 O8 95.72(12) . .
O7 Rb3 O9 48.3(3) 3_545 .
O10 Rb3 O9 95.3(4) 3_545 .
O22 Rb3 O9 84.2(3) 3_545 .
O19 Rb3 O9 148.9(3) 3_545 .
O13 Rb3 O9 44.2(3) . .
O12 Rb3 O9 103.6(3) 1_556 .
O16 Rb3 O9 127.4(4) 3_545 .
O18 Rb3 O9 77.4(3) . .
O8 Rb3 O9 44.9(3) . .
O7 Rb3 O11 50.8(3) 3_545 .
O10 Rb3 O11 122.0(3) 3_545 .
O22 Rb3 O11 45.4(2) 3_545 .
O19 Rb3 O11 140.6(2) 3_545 .
O13 Rb3 O11 44.4(2) . .
O12 Rb3 O11 135.7(2) 1_556 .
O16 Rb3 O11 92.1(4) 3_545 .
O18 Rb3 O11 90.8(4) . .
O8 Rb3 O11 84.8(3) . .
O9 Rb3 O11 45.2(2) . .
O7 Rb3 Te2 68.1(2) 3_545 3_545
O10 Rb3 Te2 26.3(3) 3_545 3_545
O22 Rb3 Te2 116.69(19) 3_545 3_545
O19 Rb3 Te2 78.6(2) 3_545 3_545
O13 Rb3 Te2 112.0(2) . 3_545
O12 Rb3 Te2 75.6(2) 1_556 3_545
O16 Rb3 Te2 107.9(2) 3_545 3_545
O18 Rb3 Te2 104.42(19) . 3_545
O8 Rb3 Te2 29.2(3) . 3_545
O9 Rb3 Te2 74.04(18) . 3_545
O11 Rb3 Te2 112.15(10) . 3_545
O15 Rb4 O14 135.7(4) . 4_455
O15 Rb4 O7 124.7(3) . .
O14 Rb4 O7 91.7(3) 4_455 .
O15 Rb4 O10 83.0(4) . .
O14 Rb4 O10 90.9(4) 4_455 .
O7 Rb4 O10 66.85(16) . .
O15 Rb4 O20 74.50(16) . .
O14 Rb4 O20 137.6(4) 4_455 .
O7 Rb4 O20 87.8(3) . .
O10 Rb4 O20 127.0(4) . .
O15 Rb4 O1 124.0(3) . 4_455
O14 Rb4 O1 50.3(3) 4_455 4_455
O7 Rb4 O1 107.4(3) . 4_455
O10 Rb4 O1 141.1(4) . 4_455
O20 Rb4 O1 89.7(3) . 4_455
O15 Rb4 O4 92.1(3) . 4_455
O14 Rb4 O4 47.9(3) 4_455 4_455
O7 Rb4 O4 139.6(3) . 4_455
O10 Rb4 O4 106.8(4) . 4_455
O20 Rb4 O4 121.2(3) . 4_455
O1 Rb4 O4 51.20(13) 4_455 4_455
O15 Rb4 O16 49.5(3) . .
O14 Rb4 O16 168.61(14) 4_455 .
O7 Rb4 O16 79.1(3) . .
O10 Rb4 O16 79.4(4) . .
O20 Rb4 O16 49.5(3) . .
O1 Rb4 O16 138.9(3) 4_455 .
O4 Rb4 O16 140.8(4) 4_455 .
O15 Rb4 O6 157.9(3) . 4_455
O14 Rb4 O6 45.5(3) 4_455 4_455
O7 Rb4 O6 46.2(3) . 4_455
O10 Rb4 O6 75.0(3) . 4_455
O20 Rb4 O6 119.9(3) . 4_455
O1 Rb4 O6 75.2(3) 4_455 4_455
O4 Rb4 O6 93.4(3) 4_455 4_455
O16 Rb4 O6 125.0(3) . 4_455
O15 Rb4 Te7 121.1(2) . 4_455
O14 Rb4 Te7 27.14(9) 4_455 4_455
O7 Rb4 Te7 113.4(2) . 4_455
O10 Rb4 Te7 113.8(3) . 4_455
O20 Rb4 Te7 119.0(2) . 4_455
O1 Rb4 Te7 30.4(2) 4_455 4_455
O4 Rb4 Te7 29.7(2) 4_455 4_455
O16 Rb4 Te7 164.25(10) . 4_455
O6 Rb4 Te7 68.8(2) 4_455 4_455
O15 Rb4 Te5 68.6(2) . .
O14 Rb4 Te5 154.6(4) 4_455 .
O7 Rb4 Te5 73.1(2) . .
O10 Rb4 Te5 101.1(3) . .
O20 Rb4 Te5 26.0(2) . .
O1 Rb4 Te5 114.2(3) 4_455 .
O4 Rb4 Te5 143.8(3) 4_455 .
O16 Rb4 Te5 27.1(3) . .
O6 Rb4 Te5 116.2(2) 4_455 .
Te7 Rb4 Te5 144.39(10) 4_455 .
O15 Rb4 Te4 23.7(2) . .
O14 Rb4 Te4 152.3(4) 4_455 .
O7 Rb4 Te4 101.0(2) . .
O10 Rb4 Te4 72.2(3) . .
O20 Rb4 Te4 68.1(2) . .
O1 Rb4 Te4 143.0(2) 4_455 .
O4 Rb4 Te4 115.3(3) 4_455 .
O16 Rb4 Te4 28.4(3) . .
O6 Rb4 Te4 141.3(2) 4_455 .
Te7 Rb4 Te4 144.70(10) 4_455 .
Te5 Rb4 Te4 52.85(3) . .
Te1 O1 Te7 116.0(6) 3_554 .
Te1 O1 Rb1 116.6(5) 3_554 1_554
Te7 O1 Rb1 107.7(5) . 1_554
Te1 O1 Rb4 118.3(5) 3_554 4
Te7 O1 Rb4 100.1(5) . 4
Rb1 O1 Rb4 95.1(4) 1_554 4
Te1 O2 Te1 137.2(3) 4 3
Te1 O2 Rb2 106.9(5) 4 3
Te1 O2 Rb2 105.5(5) 3 3
Te1 O2 Rb1 104.7(5) 4 .
Te1 O2 Rb1 103.9(5) 3 .
Rb2 O2 Rb1 87.50(12) 3 .
Te1 O3 Te6 140.9(8) . .
Te1 O3 Rb2 111.9(6) . .
Te6 O3 Rb2 107.1(5) . .
Te1 O4 Te7 120.3(7) 4 .
Te1 O4 Rb1 115.5(6) 4 .
Te7 O4 Rb1 110.4(6) . .
Te1 O4 Rb4 114.2(6) 4 4
Te7 O4 Rb4 98.6(5) . 4
Rb1 O4 Rb4 93.3(4) . 4
Te1 O5 Te6 136.3(8) 2_554 1_554
Te1 O5 Rb2 113.8(6) 2_554 .
Te6 O5 Rb2 109.9(5) 1_554 .
Te3 O6 Te2 133.8(7) . 3_544
Te3 O6 Rb1 111.0(5) . 1_554
Te2 O6 Rb1 113.3(5) 3_544 1_554
Te3 O6 Rb4 97.0(4) . 4
Te2 O6 Rb4 100.0(4) 3_544 4
Rb1 O6 Rb4 84.2(3) 1_554 4
Te2 O7 Te8 116.9(6) 2_564 1_554
Te2 O7 Rb3 112.5(5) 2_564 3_554
Te8 O7 Rb3 105.2(4) 1_554 3_554
Te2 O7 Rb4 122.1(5) 2_564 .
Te8 O7 Rb4 103.8(4) 1_554 .
Rb3 O7 Rb4 92.7(3) 3_554 .
Te2 O8 Te2 140.3(3) 3_545 4
Te2 O8 Rb1 110.1(5) 3_545 .
Te2 O8 Rb1 109.5(5) 4 .
Te2 O8 Rb3 92.1(4) 3_545 .
Te2 O8 Rb3 92.0(4) 4 .
Rb1 O8 Rb3 80.71(11) . .
Te3 O9 Te2 135.2(6) . 4
Te3 O9 Rb1 112.3(5) . .
Te2 O9 Rb1 112.5(4) 4 .
Te3 O9 Rb3 98.3(4) . .
Te2 O9 Rb3 87.8(4) 4 .
Rb1 O9 Rb3 80.4(2) . .
Te2 O10 Te8 118.9(8) . .
Te2 O10 Rb3 109.9(6) . 3_554
Te8 O10 Rb3 106.5(6) . 3_554
Te2 O10 Rb4 120.4(7) . .
Te8 O10 Rb4 105.6(5) . .
Rb3 O10 Rb4 91.5(4) 3_554 .
Te3 O11 Te8 139.0(3) . 3_544
Te3 O11 Rb2 113.5(2) . .
Te8 O11 Rb2 107.5(2) 3_544 .
Te3 O11 Rb3 93.7(6) . .
Te8 O11 Rb3 91.7(5) 3_544 .
Rb2 O11 Rb3 85.2(3) . .
Te3 O12 Te5 134.9(6) . .
Te3 O12 Rb3 107.9(4) . 1_554
Te5 O12 Rb3 114.6(5) . 1_554
Te3 O12 Rb2 95.2(4) . .
Te5 O12 Rb2 102.9(4) . .
Rb3 O12 Rb2 84.6(3) 1_554 .
Te3 O13 Te4 134.2(7) . .
Te3 O13 Rb3 111.0(5) . .
Te4 O13 Rb3 114.7(5) . .
Te3 O13 Rb1 97.0(4) . .
Te4 O13 Rb1 87.4(4) . .
Rb3 O13 Rb1 79.3(3) . .
Te7 O14 Te3 139.8(3) . .
Te7 O14 Rb4 105.8(2) . 4
Te3 O14 Rb4 114.2(2) . 4
Te7 O14 Rb1 93.0(5) . .
Te3 O14 Rb1 95.3(6) . .
Rb4 O14 Rb1 84.7(3) 4 .
Te4 O15 Te6 126.5(7) . .
Te4 O15 Rb4 114.6(5) . .
Te6 O15 Rb4 109.8(4) . .
Te4 O15 Rb2 115.7(5) . .
Te6 O15 Rb2 95.5(4) . .
Rb4 O15 Rb2 85.6(3) . .
Te5 O16 Te4 142.1(3) . .
Te5 O16 Rb3 109.0(6) . 3_554
Te4 O16 Rb3 107.3(5) . 3_554
Te5 O16 Rb4 98.9(4) . .
Te4 O16 Rb4 97.5(5) . .
Rb3 O16 Rb4 80.15(12) 3_554 .
Te4 O17 Te7 127.4(6) . .
Te4 O17 Rb1 104.1(4) . .
Te7 O17 Rb1 102.9(4) . .
Te4 O17 Rb2 110.7(5) . 3
Te7 O17 Rb2 113.1(4) . 3
Rb1 O17 Rb2 90.8(3) . 3
Te5 O18 Te4 139.6(3) 1_556 .
Te5 O18 Rb1 100.8(5) 1_556 .
Te4 O18 Rb1 100.2(5) . .
Te5 O18 Rb3 108.9(6) 1_556 .
Te4 O18 Rb3 107.9(6) . .
Rb1 O18 Rb3 82.28(12) . .
Te4 O19 Te8 129.5(7) . .
Te4 O19 Rb3 114.3(5) . 3_554
Te8 O19 Rb3 107.0(5) . 3_554
Te4 O19 Rb2 106.5(5) . 3
Te8 O19 Rb2 100.0(4) . 3
Rb3 O19 Rb2 91.5(3) 3_554 3
Te5 O20 Te6 124.0(6) . 1_554
Te5 O20 Rb4 108.8(5) . .
Te6 O20 Rb4 108.2(4) 1_554 .
Te5 O20 Rb2 120.8(5) . .
Te6 O20 Rb2 101.4(4) 1_554 .
Rb4 O20 Rb2 87.3(3) . .
Te5 O21 Te7 124.1(6) . .
Te5 O21 Rb1 111.1(5) . 1_554
Te7 O21 Rb1 105.4(4) . 1_554
Te5 O21 Rb2 109.7(5) . 3_554
Te7 O21 Rb2 108.8(4) . 3_554
Rb1 O21 Rb2 93.3(4) 1_554 3_554
Te5 O22 Te8 133.5(6) . 1_554
Te5 O22 Rb3 115.8(5) . 3_554
Te8 O22 Rb3 108.1(4) 1_554 3_554
Te5 O22 Rb2 100.7(4) . 3_554
Te8 O22 Rb2 95.2(4) 1_554 3_554
Rb3 O22 Rb2 88.4(3) 3_554 3_554
Te6 O23 Rb1 137.6(3) . 4_455

loop_
_geom_bond_atom_site_label_1
_geom_bond_atom_site_label_2
_geom_bond_distance
_geom_bond_site_symmetry_2
Te1 O3 1.873(14) .
Te1 O1 1.911(14) 3_545
Te1 O4 1.927(15) 4_455
Te1 O5 1.934(14) 2
Te1 O2 1.941(18) 4_455
Te1 O2 1.976(18) 3_544
Te1 Rb2 4.123(3) .
Te1 Rb2 4.135(3) 2
Te1 Rb1 4.222(3) 4_455
Te1 Rb1 4.223(3) 3_544
Te1 Rb4 4.334(3) 2
Te1 Rb4 4.336(3) .
Te2 O7 1.844(11) 2_565
Te2 O10 1.866(15) .
Te2 O8 1.930(18) 3_554
Te2 O8 1.946(18) 4_455
Te2 O6 1.950(13) 3
Te2 O9 1.987(12) 4_455
Te2 Rb3 3.955(3) 3_554
Te2 Rb3 3.961(3) 4_455
Te2 Rb4 4.318(3) 2_565
Te2 Rb4 4.324(3) .
Te2 Rb1 4.330(3) 4_455
Te2 Rb1 4.332(3) 3_554
Te3 O9 1.882(11) .
Te3 O13 1.888(12) .
Te3 O11 1.911(5) .
Te3 O6 1.927(12) .
Te3 O14 1.931(5) .
Te3 O12 1.945(11) .
Te3 Rb2 4.1727(12) .
Te3 Rb3 4.208(4) .
Te3 Rb4 4.2205(12) 4
Te3 Rb3 4.221(4) 1_554
Te3 Rb1 4.249(4) .
Te3 Rb1 4.263(4) 1_554
Te4 O15 1.817(11) .
Te4 O17 1.897(11) .
Te4 O19 1.950(13) .
Te4 O18 1.95(2) .
Te4 O16 1.966(19) .
Te4 O13 1.995(12) .
Te4 Rb1 4.023(3) .
Te4 Rb4 4.103(3) .
Te4 Rb2 4.186(2) 3
Te4 Rb3 4.311(2) 3_554
Te5 O21 1.874(12) .
Te5 O16 1.894(19) .
Te5 O20 1.896(11) .
Te5 O22 1.914(11) .
Te5 O18 1.93(2) 1_554
Te5 O12 1.945(11) .
Te5 Rb1 4.024(3) 1_554
Te5 Rb4 4.101(3) .
Te5 Rb2 4.177(3) 3_554
Te5 Rb3 4.304(2) 3_554
Te6 O23 1.798(6) .
Te6 O3 2.043(14) .
Te6 O5 2.080(14) 1_556
Te6 O20 2.218(12) 1_556
Te6 O15 2.231(12) .
Te6 Rb3 4.0620(12) .
Te6 Rb2 4.130(4) .
Te6 Rb2 4.153(4) 1_556
Te6 Rb4 4.301(5) .
Te6 Rb4 4.318(5) 1_556
Te6 Rb1 4.3376(12) 4_455
Te7 O14 1.897(5) .
Te7 O4 2.007(14) .
Te7 O1 2.056(13) .
Te7 O17 2.151(11) .
Te7 O21 2.204(13) .
Te7 Rb4 4.0010(11) 4
Te7 Rb1 4.125(4) 1_554
Te7 Rb1 4.165(4) .
Te8 O11 1.947(5) 3
Te8 O22 1.970(11) 1_556
Te8 O19 2.012(13) .
Te8 O10 2.288(15) .
Te8 O7 2.361(11) 1_556
Te8 Rb2 4.0591(12) 3
Te8 Rb3 4.169(4) 3
Te8 Rb3 4.181(4) 3_554
Te8 Rb4 4.276(5) 1_556
Te8 Rb1 4.2933(11) 4_455
Te8 Rb4 4.294(5) .
Rb1 O23 2.837(6) 4
Rb1 O21 2.950(12) 1_556
Rb1 O1 3.006(13) 1_556
Rb1 O4 3.017(14) .
Rb1 O17 3.117(11) .
Rb1 O9 3.162(12) .
Rb1 O6 3.174(13) 1_556
Rb1 O18 3.190(5) .
Rb1 O8 3.272(5) .
Rb1 O2 3.289(5) .
Rb1 O13 3.584(12) .
Rb1 O14 3.611(18) .
Rb2 O5 2.957(15) .
Rb2 O11 3.025(5) .
Rb2 O3 3.039(14) .
Rb2 O20 3.099(12) .
Rb2 O17 3.121(12) 3_544
Rb2 O2 3.130(5) 3_544
Rb2 O21 3.155(13) 3_545
Rb2 O19 3.193(12) 3_544
Rb2 O15 3.269(12) .
Rb2 O22 3.374(11) 3_545
Rb2 O12 3.520(11) .
Rb2 Te8 4.0591(11) 3_544
Rb3 O7 2.871(12) 3_545
Rb3 O10 2.908(16) 3_545
Rb3 O22 3.113(11) 3_545
Rb3 O19 3.124(13) 3_545
Rb3 O13 3.145(13) .
Rb3 O12 3.196(12) 1_556
Rb3 O16 3.296(5) 3_545
Rb3 O18 3.357(5) .
Rb3 O8 3.382(5) .
Rb3 O9 3.503(11) .
Rb3 O11 3.627(18) .
Rb3 Te2 3.955(3) 3_545
Rb4 O15 2.998(12) .
Rb4 O14 3.045(5) 4_455
Rb4 O7 3.045(12) .
Rb4 O10 3.070(16) .
Rb4 O20 3.076(12) .
Rb4 O1 3.089(13) 4_455
Rb4 O4 3.173(14) 4_455
Rb4 O16 3.355(6) .
Rb4 O6 3.529(12) 4_455
Rb4 Te7 4.0010(11) 4_455
